data_2203612
loop_
_publ_author_name
'Zhu-Yan Zhang'
'Shan Gao'
'Li-Hua Huo'
'Hui Zhao'
'Jing-Gui Zhao'
'Ng, Seik Weng'

_publ_section_title
;
 Hexaaquanickel(II) bis[(4-oxo-4<i>H</i>-pyridin-1-yl)acetate]
 dihydrate
;
_journal_issue 5
_journal_name_full 'Acta Crystallographica Section E'
_journal_page_first m544
_journal_page_last m545
_journal_paper_doi 10.1107/S1600536804007986
_journal_volume 60
_journal_year 2004
_chemical_formula_iupac '[Ni(H2 O)6] (C7 H6 N O3)2 , 2H2 O'
_chemical_formula_moiety 'H12 Ni O6, 2(C7 H6 N O3), 2(H2 O)'
_chemical_formula_sum 'C14 H28 N2 Ni O14'
_chemical_formula_weight 507.07
_chemical_name_systematic
;
 Hexaaquanickel(II) bis[(4-oxo-4H-pyridin-1-yl)acetate] dihydrate
;
_space_group_IT_number 14
_symmetry_cell_setting monoclinic
_symmetry_space_group_name_Hall '-P 2ybc'
_symmetry_space_group_name_H-M 'P 1 21/c 1'
_atom_sites_solution_hydrogens geom
_atom_sites_solution_primary direct
_atom_sites_solution_secondary difmap
_cell_angle_alpha 90.00
_cell_angle_beta 98.42(3)
_cell_angle_gamma 90.00
_cell_formula_units_Z 2
_cell_length_a 12.387(3)
_cell_length_b 12.816(3)
_cell_length_c 6.7660(10)
_cell_measurement_reflns_used 6398
_cell_measurement_temperature 293(2)
_cell_measurement_theta_max 27.4
_cell_measurement_theta_min 3.6
_cell_volume 1062.5(4)
_computing_cell_refinement RAPID-AUTO
_computing_data_collection 'RAPID-AUTO (Rigaku Corporation, 1998)'
_computing_data_reduction 'CrystalStructure (Rigaku/MSC and Rigaku Corporation, 2002)'
_computing_molecular_graphics 'ORTEPII (Johnson, 1976)'
_computing_publication_material SHELXL97
_computing_structure_refinement 'SHELXL97 (Sheldrick, 1997)'
_computing_structure_solution 'SHELXS97 (Sheldrick, 1997)'
_diffrn_ambient_temperature 293(2)
_diffrn_detector_area_resol_mean 10
_diffrn_measured_fraction_theta_full 0.99
_diffrn_measured_fraction_theta_max 0.99
_diffrn_measurement_device_type 'Rigaku RAXIS-RAPID diffractometer'
_diffrn_measurement_method '\w scans'
_diffrn_radiation_monochromator graphite
_diffrn_radiation_source 'fine-focus sealed tube'
_diffrn_radiation_type MoK\a
_diffrn_radiation_wavelength 0.71073
_diffrn_reflns_av_R_equivalents 0.027
_diffrn_reflns_av_sigmaI/netI 0.016
_diffrn_reflns_limit_h_max 16
_diffrn_reflns_limit_h_min -16
_diffrn_reflns_limit_k_max 16
_diffrn_reflns_limit_k_min -16
_diffrn_reflns_limit_l_max 8
_diffrn_reflns_limit_l_min -8
_diffrn_reflns_number 10195
_diffrn_reflns_theta_full 27.5
_diffrn_reflns_theta_max 27.5
_diffrn_reflns_theta_min 3.2
_diffrn_standards_decay_% 0
_diffrn_standards_interval_count 0
_diffrn_standards_interval_time 0
_diffrn_standards_number 0
_exptl_absorpt_coefficient_mu 0.99
_exptl_absorpt_correction_T_max 0.842
_exptl_absorpt_correction_T_min 0.718
_exptl_absorpt_correction_type multi-scan
_exptl_absorpt_process_details '(ABSCOR; Higashi, 1995)'
_exptl_crystal_colour Green
_exptl_crystal_density_diffrn 1.585
_exptl_crystal_density_meas ?
_exptl_crystal_description Prism
_exptl_crystal_F_000 532
_exptl_crystal_size_max 0.36
_exptl_crystal_size_mid 0.25
_exptl_crystal_size_min 0.18
_refine_diff_density_max 0.35
_refine_diff_density_min -0.77
_refine_ls_extinction_coef 0.370(10)
_refine_ls_extinction_expression Fc^*^=kFc[1+0.001xFc^2^\l^3^/sin(2\q)]^-1/4^
_refine_ls_extinction_method SHELXL
_refine_ls_goodness_of_fit_ref 1.038
_refine_ls_hydrogen_treatment mixed
_refine_ls_matrix_type full
_refine_ls_number_parameters 167
_refine_ls_number_reflns 2423
_refine_ls_number_restraints 12
_refine_ls_restrained_S_all 1.036
_refine_ls_R_factor_all 0.033
_refine_ls_R_factor_gt 0.029
_refine_ls_shift/su_max 0.000
_refine_ls_shift/su_mean <0.001
_refine_ls_structure_factor_coef Fsqd
_refine_ls_weighting_details 'calc w = 1/[\s^2^(Fo^2^)+(0.0539P)^2^+0.2260P] where P = (Fo^2^+2Fc^2^)/3'
_refine_ls_weighting_scheme calc
_refine_ls_wR_factor_gt 0.076
_refine_ls_wR_factor_ref 0.078
_reflns_number_gt 2237
_reflns_number_total 2423
_reflns_threshold_expression I>2\s(I)
_cod_data_source_file hg6034.cif
_cod_data_source_block I
_cod_depositor_comments
;
The following automatic conversions were performed:
'_symmetry_cell_setting' value 'Monoclinic' changed to 'monoclinic'
according to '/home/saulius/struct/CIF-dictionaries/cif_core.dic'
dictionary named 'cif_core.dic' version 2.4.1 from
2010-06-29.

'_exptl_absorpt_correction_type' value 'Multi-scan' changed
to 'multi-scan' according to
'/home/saulius/struct/CIF-dictionaries/cif_core.dic' dictionary named
'cif_core.dic' version 2.4.1 from 2010-06-29.

Automatic conversion script
Id: cif_fix_enum 1527 2010-12-29 10:47:43Z saulius 

The following automatic conversions were performed:

'_symmetry_cell_setting' value 'Monoclinic' changed to 'monoclinic'
according to /home/saulius/struct/CIF-dictionaries/cif_core.dic
dictionary named 'cif_core.dic' version 2.4.1 from
2010-06-29.

'_exptl_absorpt_correction_type' value 'Multi-scan'
changed to 'multi-scan' according to
/home/saulius/struct/CIF-dictionaries/cif_core.dic dictionary named
'cif_core.dic' version 2.4.1 from 2010-06-29.

Automatic conversion script
Id: cif_fix_values 1715 2011-07-08 13:25:40Z adriana 
;
_cod_original_cell_volume 1062.6(4)
_cod_original_sg_symbol_H-M 'P 21/c'
_cod_database_code 2203612
_cod_database_fobs_code 2203612

loop_
_symmetry_equiv_pos_as_xyz
'x, y, z'
'-x, y+1/2, -z+1/2'
'-x, -y, -z'
'x, -y-1/2, z-1/2'

loop_
_atom_site_label
_atom_site_fract_x
_atom_site_fract_y
_atom_site_fract_z
_atom_site_U_iso_or_equiv
_atom_site_adp_type
_atom_site_calc_flag
_atom_site_refinement_flags
_atom_site_occupancy
_atom_site_type_symbol
Ni1 0.0000 0.5000 0.0000 0.02160(10) Uani d S 1 Ni
O1 0.25666(8) 0.79125(8) 0.5949(2) 0.0325(2) Uani d . 1 O
O2 0.10136(8) 0.69862(8) 0.5417(2) 0.0306(2) Uani d . 1 O
O3 0.71588(9) 0.61907(9) 0.6729(2) 0.0400(3) Uani d . 1 O
O1W -0.02773(9) 0.56660(9) 0.2646(2) 0.0361(3) Uani d D 1 O
H1W1 -0.0878(9) 0.597(2) 0.269(3) 0.054 Uiso d D 1 H
H1W2 0.0230(10) 0.600(2) 0.338(3) 0.054 Uiso d D 1 H
O2W 0.16549(9) 0.51745(9) 0.0696(2) 0.0337(3) Uani d D 1 O
H2W1 0.196(2) 0.5762(8) 0.086(3) 0.051 Uiso d D 1 H
H2W2 0.204(2) 0.4720(10) 0.136(3) 0.051 Uiso d D 1 H
O3W 0.01496(8) 0.35815(8) 0.1413(2) 0.0293(2) Uani d D 1 O
H3W1 -0.008(2) 0.362(2) 0.253(2) 0.044 Uiso d D 1 H
H3W2 -0.0210(10) 0.3110(10) 0.070(2) 0.044 Uiso d D 1 H
O4W 0.21710(10) 0.16630(10) 0.1937(2) 0.0555(4) Uani d D 1 O
H4W1 0.221(2) 0.155(2) 0.070(2) 0.083 Uiso d D 1 H
H4W2 0.223(2) 0.2316(9) 0.214(4) 0.083 Uiso d D 1 H
N1 0.38350(10) 0.61411(9) 0.6404(2) 0.0272(3) Uani d . 1 N
C1 0.20360(10) 0.70860(10) 0.5826(2) 0.0234(3) Uani d . 1 C
C2 0.26420(10) 0.60490(10) 0.6221(2) 0.0298(3) Uani d . 1 C
H2A 0.2455 0.5749 0.7443 0.036 Uiso calc R 1 H
H2B 0.2390 0.5572 0.5139 0.036 Uiso calc R 1 H
C3 0.43010(10) 0.63180(10) 0.4744(2) 0.0314(3) Uani d . 1 C
H3 0.3855 0.6415 0.3527 0.038 Uiso calc R 1 H
C4 0.54010(10) 0.63570(10) 0.4808(2) 0.0318(3) Uani d . 1 C
H4 0.5692 0.6482 0.3639 0.038 Uiso calc R 1 H
C5 0.61210(10) 0.62080(10) 0.6643(2) 0.0290(3) Uani d . 1 C
C6 0.55940(10) 0.60800(10) 0.8362(2) 0.0346(3) Uani d . 1 C
H6 0.6013 0.6016 0.9615 0.041 Uiso calc R 1 H
C7 0.44860(10) 0.60480(10) 0.8195(2) 0.0333(3) Uani d . 1 C
H7 0.4164 0.5960 0.9342 0.040 Uiso calc R 1 H

loop_
_atom_site_aniso_label
_atom_site_aniso_U_11
_atom_site_aniso_U_22
_atom_site_aniso_U_33
_atom_site_aniso_U_12
_atom_site_aniso_U_13
_atom_site_aniso_U_23
Ni1 0.0204(2) 0.0195(2) 0.0243(2) -0.00179(7) 0.00113(9) -0.00067(7)
O1 0.0278(5) 0.0235(5) 0.0446(6) 0.0010(4) -0.0003(4) -0.0021(4)
O2 0.0229(5) 0.0306(5) 0.0376(6) 0.0022(4) 0.0020(4) 0.0008(4)
O3 0.0250(5) 0.0441(6) 0.0499(7) 0.0040(4) 0.0018(5) 0.0085(5)
O1W 0.0319(6) 0.0420(6) 0.0337(6) 0.0013(5) 0.0028(4) -0.0134(5)
O2W 0.0233(5) 0.0260(5) 0.0487(7) -0.0036(4) -0.0050(5) 0.0063(4)
O3W 0.0317(5) 0.0250(5) 0.0312(5) -0.0031(4) 0.0043(4) 0.0017(4)
O4W 0.0575(8) 0.0474(8) 0.0682(9) -0.0129(6) 0.0312(7) -0.0079(6)
N1 0.0253(6) 0.0242(6) 0.0322(6) 0.0059(4) 0.0040(5) 0.0032(4)
C1 0.0248(6) 0.0240(6) 0.0213(6) 0.0035(5) 0.0032(5) -0.0007(4)
C2 0.0257(7) 0.0234(6) 0.0406(8) 0.0024(5) 0.0062(6) 0.0024(5)
C3 0.0313(7) 0.0330(7) 0.0289(7) 0.0049(6) 0.0010(6) 0.0063(5)
C4 0.0307(7) 0.0338(7) 0.0313(7) 0.0038(6) 0.0056(6) 0.0073(6)
C5 0.0271(7) 0.0218(6) 0.0373(8) 0.0027(5) 0.0020(6) 0.0021(5)
C6 0.0346(8) 0.0398(8) 0.0275(7) 0.0049(6) -0.0016(6) 0.0004(6)
C7 0.0361(8) 0.0364(7) 0.0279(7) 0.0070(6) 0.0066(6) 0.0018(6)

loop_
_atom_type_symbol
_atom_type_description
_atom_type_scat_dispersion_real
_atom_type_scat_dispersion_imag
_atom_type_scat_source
C C 0.0033 0.0016 'International Tables Vol C Tables 4.2.6.8 and 6.1.1.4'
H H 0.0000 0.0000 'International Tables Vol C Tables 4.2.6.8 and 6.1.1.4'
N N 0.0061 0.0033 'International Tables Vol C Tables 4.2.6.8 and 6.1.1.4'
O O 0.0106 0.0060 'International Tables Vol C Tables 4.2.6.8 and 6.1.1.4'
Ni Ni 0.3393 1.1124 'International Tables Vol C Tables 4.2.6.8 and 6.1.1.4'

loop_
_geom_angle_atom_site_label_1
_geom_angle_atom_site_label_2
_geom_angle_atom_site_label_3
_geom_angle_site_symmetry_1
_geom_angle_site_symmetry_3
_geom_angle
_geom_angle_publ_flag
O2W Ni1 O2W . 3_565 180.00(2) no
O2W Ni1 O3W . . 88.31(4) yes
O2W Ni1 O3W 3_565 . 91.69(4) no
O2W Ni1 O3W . 3_565 91.69(4) yes
O2W Ni1 O3W 3_565 3_565 88.31(4) no
O3W Ni1 O3W . 3_565 180.00(3) no
O2W Ni1 O1W . 3_565 87.50(6) yes
O2W Ni1 O1W 3_565 3_565 92.50(5) no
O3W Ni1 O1W . 3_565 91.29(5) yes
O3W Ni1 O1W 3_565 3_565 88.71(5) no
O2W Ni1 O1W . . 92.50(6) yes
O2W Ni1 O1W 3_565 . 87.50(6) no
O3W Ni1 O1W . . 88.71(5) yes
O3W Ni1 O1W 3_565 . 91.29(5) no
O1W Ni1 O1W 3_565 . 180.00(6) no
Ni1 O1W H1W1 . . 118.0(10) no
Ni1 O1W H1W2 . . 121.0(10) no
H1W1 O1W H1W2 . . 109.0(10) no
Ni1 O2W H2W1 . . 123.0(10) no
Ni1 O2W H2W2 . . 121.0(10) no
H2W1 O2W H2W2 . . 110.0(10) no
Ni1 O3W H3W1 . . 111.0(10) no
Ni1 O3W H3W2 . . 111.0(10) no
H3W1 O3W H3W2 . . 109.0(10) no
H4W1 O4W H4W2 . . 108(2) no
C3 N1 C7 . . 119.00(10) no
C3 N1 C2 . . 119.20(10) no
C7 N1 C2 . . 121.70(10) no
O1 C1 O2 . . 127.20(10) no
O1 C1 C2 . . 119.20(10) no
O2 C1 C2 . . 113.60(10) no
N1 C2 C1 . . 114.00(10) yes
N1 C2 H2A . . 108.8 no
C1 C2 H2A . . 108.8 no
N1 C2 H2B . . 108.8 no
C1 C2 H2B . . 108.8 no
H2A C2 H2B . . 107.6 no
N1 C3 C4 . . 121.80(10) no
N1 C3 H3 . . 119.1 no
C4 C3 H3 . . 119.1 no
C3 C4 C5 . . 121.20(10) no
C3 C4 H4 . . 119.4 no
C5 C4 H4 . . 119.4 no
O3 C5 C6 . . 122.60(10) no
O3 C5 C4 . . 122.50(10) no
C6 C5 C4 . . 115.00(10) no
C7 C6 C5 . . 120.80(10) no
C7 C6 H6 . . 119.6 no
C5 C6 H6 . . 119.6 no
N1 C7 C6 . . 122.10(10) no
N1 C7 H7 . . 119.0 no
C6 C7 H7 . . 119.0 no

loop_
_geom_bond_atom_site_label_1
_geom_bond_atom_site_label_2
_geom_bond_site_symmetry_2
_geom_bond_distance
_geom_bond_publ_flag
Ni1 O2W . 2.0470(10) yes
Ni1 O2W 3_565 2.0470(10) no
Ni1 O3W . 2.0500(10) yes
Ni1 O3W 3_565 2.0500(10) no
Ni1 O1W 3_565 2.0570(10) no
Ni1 O1W . 2.0570(10) yes
O1 C1 . 1.243(2) yes
O2 C1 . 1.263(2) yes
O3 C5 . 1.278(2) yes
O1W H1W1 . 0.841(9) no
O1W H1W2 . 0.856(19) no
O2W H2W1 . 0.843(9) no
O2W H2W2 . 0.840(19) no
O3W H3W1 . 0.847(9) no
O3W H3W2 . 0.850(9) no
O4W H4W1 . 0.857(9) no
O4W H4W2 . 0.850(9) no
N1 C3 . 1.355(2) no
N1 C7 . 1.358(2) no
N1 C2 . 1.470(2) no
C1 C2 . 1.530(2) no
C2 H2A . 0.9700 no
C2 H2B . 0.9700 no
C3 C4 . 1.358(2) yes
C3 H3 . 0.9300 no
C4 C5 . 1.431(2) no
C4 H4 . 0.9300 no
C5 C6 . 1.425(2) no
C6 C7 . 1.362(2) yes
C6 H6 . 0.9300 no
C7 H7 . 0.9300 no

loop_
_geom_hbond_atom_site_label_D
_geom_hbond_atom_site_label_H
_geom_hbond_atom_site_label_A
_geom_hbond_site_symmetry_A
_geom_hbond_distance_DH
_geom_hbond_distance_HA
_geom_hbond_distance_DA
_geom_hbond_angle_DHA
_geom_hbond_publ_flag
O1W H1W2 O2 . 0.856(19) 2.020(10) 2.839(2) 162(2) yes
O1W H1W1 O4W 2 0.841(9) 1.880(10) 2.722(2) 174(2) yes
O2W H2W1 O1 4_575 0.843(9) 1.854(9) 2.694(2) 174(2) yes
O2W H2W2 O3 3_666 0.840(19) 1.900(10) 2.739(2) 170(2) yes
O3W H3W1 O2 3_566 0.847(9) 2.080(10) 2.848(2) 150(2) yes
O3W H3W2 O2 2_545 0.850(9) 1.860(10) 2.696(2) 170(2) yes
O4W H4W1 O3 2_645 0.857(9) 1.980(10) 2.795(2) 159(3) yes
O4W H4W2 O3 3_666 0.850(9) 2.160(10) 2.975(2) 162(3) yes

loop_
_geom_torsion_atom_site_label_1
_geom_torsion_atom_site_label_2
_geom_torsion_atom_site_label_3
_geom_torsion_atom_site_label_4
_geom_torsion
_geom_torsion_publ_flag
C3 N1 C2 C1 -73.2(2) no
C7 N1 C2 C1 107.2(2) no
O1 C1 C2 N1 -9.2(2) no
O2 C1 C2 N1 171.40(10) no
C7 N1 C3 C4 3.1(2) no
C2 N1 C3 C4 -176.60(10) no
N1 C3 C4 C5 0.2(2) no
C3 C4 C5 O3 176.60(10) no
C3 C4 C5 C6 -3.4(2) no
O3 C5 C6 C7 -176.60(10) no
C4 C5 C6 C7 3.4(2) no
C3 N1 C7 C6 -3.1(2) no
C2 N1 C7 C6 176.60(10) no
C5 C6 C7 N1 -0.3(2) no
